data_2209860
loop_
_publ_author_name
'Chenyi Wang'

_publ_section_title
;
 Bis[2-(cyclohexyliminomethyl)-6-methoxyphenolato]nickel(II)
;
_journal_coeditor_code HG2059
_journal_issue 8
_journal_name_full 'Acta Crystallographica Section E'
_journal_page_first m1754
_journal_page_last m1755
_journal_paper_doi 10.1107/S1600536806025062
_journal_volume 62
_journal_year 2006
_chemical_formula_iupac '[Ni (C14 H18 N1 O2)2]'
_chemical_formula_moiety 'C28 H36 N2 Ni O4'
_chemical_formula_sum 'C28 H36 N2 Ni O4'
_chemical_formula_weight 523.30
_chemical_name_systematic
;
Bis[2-(cyclohexyliminomethyl)-6-methoxyphenolato]nickel(II)
;
_space_group_IT_number 14
_symmetry_cell_setting monoclinic
_symmetry_space_group_name_Hall '-P 2ybc'
_symmetry_space_group_name_H-M 'P 1 21/c 1'
_atom_sites_solution_hydrogens geom
_atom_sites_solution_primary direct
_atom_sites_solution_secondary difmap
_audit_creation_method SHELXL-97
_cell_angle_alpha 90.00
_cell_angle_beta 99.990(3)
_cell_angle_gamma 90.00
_cell_formula_units_Z 2
_cell_length_a 11.0430(10)
_cell_length_b 18.041(4)
_cell_length_c 6.465(2)
_cell_measurement_reflns_used 853
_cell_measurement_temperature 298(2)
_cell_measurement_theta_max 24.3
_cell_measurement_theta_min 2.6
_cell_volume 1268.5(5)
_computing_cell_refinement 'SAINT (Bruker, 2000)'
_computing_data_collection 'SMART (Bruker, 2000)'
_computing_data_reduction SAINT
_computing_molecular_graphics SHELXTL
_computing_publication_material SHELXTL
_computing_structure_refinement SHELXTL
_computing_structure_solution 'SHELXTL (Bruker, 2000)'
_diffrn_ambient_temperature 298(2)
_diffrn_measured_fraction_theta_full 0.991
_diffrn_measured_fraction_theta_max 0.991
_diffrn_measurement_device_type 'Bruker SMART CCD area-detector'
_diffrn_measurement_method \w
_diffrn_radiation_monochromator graphite
_diffrn_radiation_source 'fine-focus sealed tube'
_diffrn_radiation_type MoK\a
_diffrn_radiation_wavelength 0.71073
_diffrn_reflns_av_R_equivalents 0.0833
_diffrn_reflns_av_sigmaI/netI 0.1027
_diffrn_reflns_limit_h_max 13
_diffrn_reflns_limit_h_min -14
_diffrn_reflns_limit_k_max 23
_diffrn_reflns_limit_k_min -23
_diffrn_reflns_limit_l_max 8
_diffrn_reflns_limit_l_min -8
_diffrn_reflns_number 10730
_diffrn_reflns_theta_full 27.50
_diffrn_reflns_theta_max 27.50
_diffrn_reflns_theta_min 1.87
_diffrn_standards_decay_% 0
_diffrn_standards_number 0
_exptl_absorpt_coefficient_mu 0.802
_exptl_absorpt_correction_T_max 0.8371
_exptl_absorpt_correction_T_min 0.7835
_exptl_absorpt_correction_type multi-scan
_exptl_absorpt_process_details '(SADABS; Bruker, 2000)'
_exptl_crystal_colour red
_exptl_crystal_density_diffrn 1.370
_exptl_crystal_density_method 'not measured'
_exptl_crystal_description block
_exptl_crystal_F_000 556
_exptl_crystal_size_max 0.32
_exptl_crystal_size_mid 0.27
_exptl_crystal_size_min 0.23
_refine_diff_density_max 0.965
_refine_diff_density_min -0.262
_refine_ls_extinction_method none
_refine_ls_goodness_of_fit_ref 1.016
_refine_ls_hydrogen_treatment constr
_refine_ls_matrix_type full
_refine_ls_number_parameters 161
_refine_ls_number_reflns 2890
_refine_ls_number_restraints 0
_refine_ls_restrained_S_all 1.016
_refine_ls_R_factor_all 0.1136
_refine_ls_R_factor_gt 0.0628
_refine_ls_shift/su_max 0.000
_refine_ls_shift/su_mean 0.000
_refine_ls_structure_factor_coef Fsqd
_refine_ls_weighting_details 'calc w=1/[\s^2^(Fo^2^)+(0.0691P)^2^] where P=(Fo^2^+2Fc^2^)/3'
_refine_ls_weighting_scheme calc
_refine_ls_wR_factor_gt 0.1419
_refine_ls_wR_factor_ref 0.1630
_reflns_number_gt 1739
_reflns_number_total 2890
_reflns_threshold_expression I>2\s(I)
_cod_data_source_file hg2059.cif
_cod_data_source_block I
_cod_depositor_comments
;
The following automatic conversions were performed:
'_symmetry_cell_setting' value 'Monoclinic' changed to 'monoclinic'
according to '/home/saulius/struct/CIF-dictionaries/cif_core.dic'
dictionary named 'cif_core.dic' version 2.4.1 from 2010-06-29.

Automatic conversion script
Id: cif_fix_enum 1527 2010-12-29 10:47:43Z saulius 

The following automatic conversions were performed:

'_symmetry_cell_setting' value 'Monoclinic' changed to 'monoclinic'
according to /home/saulius/struct/CIF-dictionaries/cif_core.dic
dictionary named 'cif_core.dic' version 2.4.1 from 2010-06-29.

Automatic conversion script
Id: cif_fix_values 1715 2011-07-08 13:25:40Z adriana 
;
_cod_original_sg_symbol_H-M 'P 21/c'
_cod_database_code 2209860
_cod_database_fobs_code 2209860

loop_
_symmetry_equiv_pos_as_xyz
'x, y, z'
'-x, y+1/2, -z+1/2'
'-x, -y, -z'
'x, -y-1/2, z-1/2'

loop_
_atom_site_type_symbol
_atom_site_label
_atom_site_fract_x
_atom_site_fract_y
_atom_site_fract_z
_atom_site_U_iso_or_equiv
_atom_site_adp_type
_atom_site_calc_flag
_atom_site_refinement_flags
_atom_site_occupancy
Ni Ni1 0.0000 0.0000 0.0000 0.0367(2) Uani d S 1
O O1 0.0333(2) 0.06367(17) -0.2118(4) 0.0626(9) Uani d . 1
O O2 0.0200(3) 0.14360(19) -0.5490(4) 0.0647(9) Uani d . 1
N N1 0.1767(3) 0.00460(16) 0.1476(5) 0.0390(7) Uani d . 1
C C1 0.2420(3) 0.0965(2) -0.0888(6) 0.0389(9) Uani d . 1
C C2 0.1324(3) 0.1002(2) -0.2320(6) 0.0430(9) Uani d . 1
C C3 0.1295(4) 0.1449(2) -0.4147(6) 0.0464(10) Uani d . 1
C C4 0.2290(4) 0.1859(2) -0.4433(6) 0.0472(10) Uani d . 1
H H4 0.2248 0.2161 -0.5610 0.057 Uiso calc R 1
C C5 0.3374(4) 0.1825(2) -0.2957(7) 0.0513(11) Uani d . 1
H H5 0.4052 0.2104 -0.3158 0.062 Uiso calc R 1
C C6 0.3447(4) 0.1384(2) -0.1213(6) 0.0477(10) Uani d . 1
H H6 0.4175 0.1361 -0.0245 0.057 Uiso calc R 1
C C7 0.0092(5) 0.1874(3) -0.7330(6) 0.0680(14) Uani d . 1
H H7A 0.0282 0.2381 -0.6949 0.102 Uiso calc R 1
H H7B -0.0733 0.1843 -0.8095 0.102 Uiso calc R 1
H H7C 0.0655 0.1696 -0.8193 0.102 Uiso calc R 1
C C8 0.2572(3) 0.0487(2) 0.0915(6) 0.0426(9) Uani d . 1
H H8 0.3339 0.0497 0.1779 0.051 Uiso calc R 1
C C9 0.2188(3) -0.0441(2) 0.3329(6) 0.0413(9) Uani d . 1
H H9 0.1496 -0.0492 0.4084 0.050 Uiso calc R 1
C C10 0.2472(4) -0.1206(2) 0.2591(6) 0.0618(13) Uani d . 1
H H10A 0.3166 -0.1178 0.1858 0.074 Uiso calc R 1
H H10B 0.1770 -0.1390 0.1612 0.074 Uiso calc R 1
C C11 0.2772(5) -0.1747(2) 0.4442(8) 0.0726(15) Uani d . 1
H H11A 0.2043 -0.1826 0.5062 0.087 Uiso calc R 1
H H11B 0.3018 -0.2221 0.3938 0.087 Uiso calc R 1
C C12 0.3809(4) -0.1444(3) 0.6114(7) 0.0644(13) Uani d . 1
H H12A 0.3934 -0.1772 0.7321 0.077 Uiso calc R 1
H H12B 0.4567 -0.1427 0.5550 0.077 Uiso calc R 1
C C13 0.3499(4) -0.0683(2) 0.6785(6) 0.0557(11) Uani d . 1
H H13A 0.4171 -0.0494 0.7817 0.067 Uiso calc R 1
H H13B 0.2770 -0.0704 0.7430 0.067 Uiso calc R 1
C C14 0.3272(4) -0.0166(2) 0.4893(6) 0.0464(10) Uani d . 1
H H14A 0.3109 0.0331 0.5344 0.056 Uiso calc R 1
H H14B 0.3998 -0.0148 0.4237 0.056 Uiso calc R 1

loop_
_atom_site_aniso_label
_atom_site_aniso_U_11
_atom_site_aniso_U_22
_atom_site_aniso_U_33
_atom_site_aniso_U_12
_atom_site_aniso_U_13
_atom_site_aniso_U_23
Ni1 0.0278(4) 0.0464(4) 0.0337(4) -0.0050(3) -0.0005(3) 0.0119(3)
O1 0.0376(16) 0.086(2) 0.0579(18) -0.0192(15) -0.0081(14) 0.0351(16)
O2 0.0508(19) 0.086(2) 0.0532(18) -0.0068(15) -0.0036(14) 0.0325(16)
N1 0.0325(16) 0.0470(19) 0.0369(17) -0.0009(15) 0.0040(13) 0.0070(15)
C1 0.036(2) 0.042(2) 0.038(2) 0.0000(17) 0.0060(17) 0.0037(17)
C2 0.038(2) 0.044(2) 0.047(2) -0.0005(18) 0.0091(18) 0.0059(18)
C3 0.043(2) 0.052(3) 0.044(2) -0.0018(19) 0.0081(19) 0.0074(19)
C4 0.051(3) 0.043(2) 0.049(3) -0.0022(19) 0.012(2) 0.0069(18)
C5 0.045(2) 0.054(3) 0.057(3) -0.010(2) 0.018(2) 0.000(2)
C6 0.040(2) 0.052(2) 0.051(3) -0.0081(19) 0.0087(19) -0.001(2)
C7 0.079(3) 0.077(3) 0.044(3) -0.002(3) -0.001(2) 0.025(2)
C8 0.033(2) 0.052(2) 0.041(2) -0.0054(18) 0.0039(17) -0.0006(18)
C9 0.034(2) 0.048(2) 0.039(2) 0.0013(17) -0.0041(17) 0.0082(18)
C10 0.084(3) 0.047(3) 0.048(3) 0.000(2) -0.007(2) -0.007(2)
C11 0.093(4) 0.044(3) 0.074(3) 0.010(2) -0.003(3) 0.004(2)
C12 0.059(3) 0.066(3) 0.066(3) 0.016(2) 0.005(2) 0.018(3)
C13 0.050(3) 0.068(3) 0.045(2) 0.003(2) -0.005(2) 0.003(2)
C14 0.044(2) 0.052(3) 0.040(2) -0.0001(18) -0.0015(18) 0.0021(17)

loop_
_atom_type_symbol
_atom_type_description
_atom_type_scat_dispersion_real
_atom_type_scat_dispersion_imag
_atom_type_scat_source
C C 0.0033 0.0016 'International Tables Vol C Tables 4.2.6.8 and 6.1.1.4'
H H 0.0000 0.0000 'International Tables Vol C Tables 4.2.6.8 and 6.1.1.4'
N N 0.0061 0.0033 'International Tables Vol C Tables 4.2.6.8 and 6.1.1.4'
O O 0.0106 0.0060 'International Tables Vol C Tables 4.2.6.8 and 6.1.1.4'
Ni Ni 0.3393 1.1124 'International Tables Vol C Tables 4.2.6.8 and 6.1.1.4'

loop_
_geom_angle_atom_site_label_1
_geom_angle_atom_site_label_2
_geom_angle_atom_site_label_3
_geom_angle_site_symmetry_1
_geom_angle_site_symmetry_3
_geom_angle
_geom_angle_publ_flag
O1 Ni1 O1 . 3 180.0 y
O1 Ni1 N1 . 3 88.63(11) y
O1 Ni1 N1 3 3 91.37(11) ?
O1 Ni1 N1 . . 91.37(11) y
O1 Ni1 N1 3 . 88.63(11) ?
N1 Ni1 N1 3 . 180.0 y
C2 O1 Ni1 . . 131.2(2) ?
C3 O2 C7 . . 117.5(3) ?
C8 N1 C9 . . 117.0(3) ?
C8 N1 Ni1 . . 123.3(3) ?
C9 N1 Ni1 . . 119.7(2) ?
C2 C1 C6 . . 120.3(3) ?
C2 C1 C8 . . 122.3(3) ?
C6 C1 C8 . . 117.3(3) ?
O1 C2 C1 . . 123.8(3) ?
O1 C2 C3 . . 118.1(3) ?
C1 C2 C3 . . 118.0(3) ?
O2 C3 C4 . . 124.8(4) ?
O2 C3 C2 . . 114.1(3) ?
C4 C3 C2 . . 121.1(4) ?
C3 C4 C5 . . 119.9(4) ?
C3 C4 H4 . . 120.1 ?
C5 C4 H4 . . 120.1 ?
C6 C5 C4 . . 120.6(4) ?
C6 C5 H5 . . 119.7 ?
C4 C5 H5 . . 119.7 ?
C5 C6 C1 . . 120.0(4) ?
C5 C6 H6 . . 120.0 ?
C1 C6 H6 . . 120.0 ?
O2 C7 H7A . . 109.5 ?
O2 C7 H7B . . 109.5 ?
H7A C7 H7B . . 109.5 ?
O2 C7 H7C . . 109.5 ?
H7A C7 H7C . . 109.5 ?
H7B C7 H7C . . 109.5 ?
N1 C8 C1 . . 127.5(3) ?
N1 C8 H8 . . 116.3 ?
C1 C8 H8 . . 116.3 ?
N1 C9 C14 . . 116.4(3) ?
N1 C9 C10 . . 109.7(3) ?
C14 C9 C10 . . 109.1(3) ?
N1 C9 H9 . . 107.1 ?
C14 C9 H9 . . 107.1 ?
C10 C9 H9 . . 107.1 ?
C9 C10 C11 . . 111.3(3) ?
C9 C10 H10A . . 109.4 ?
C11 C10 H10A . . 109.4 ?
C9 C10 H10B . . 109.4 ?
C11 C10 H10B . . 109.4 ?
H10A C10 H10B . . 108.0 ?
C12 C11 C10 . . 110.9(4) ?
C12 C11 H11A . . 109.5 ?
C10 C11 H11A . . 109.5 ?
C12 C11 H11B . . 109.5 ?
C10 C11 H11B . . 109.5 ?
H11A C11 H11B . . 108.0 ?
C13 C12 C11 . . 110.6(4) ?
C13 C12 H12A . . 109.5 ?
C11 C12 H12A . . 109.5 ?
C13 C12 H12B . . 109.5 ?
C11 C12 H12B . . 109.5 ?
H12A C12 H12B . . 108.1 ?
C12 C13 C14 . . 110.0(3) ?
C12 C13 H13A . . 109.7 ?
C14 C13 H13A . . 109.7 ?
C12 C13 H13B . . 109.7 ?
C14 C13 H13B . . 109.7 ?
H13A C13 H13B . . 108.2 ?
C9 C14 C13 . . 109.7(3) ?
C9 C14 H14A . . 109.7 ?
C13 C14 H14A . . 109.7 ?
C9 C14 H14B . . 109.7 ?
C13 C14 H14B . . 109.7 ?
H14A C14 H14B . . 108.2 ?

loop_
_geom_bond_atom_site_label_1
_geom_bond_atom_site_label_2
_geom_bond_site_symmetry_2
_geom_bond_distance
_geom_bond_publ_flag
Ni1 O1 . 1.872(3) y
Ni1 O1 3 1.872(3) ?
Ni1 N1 3 2.019(3) ?
Ni1 N1 . 2.019(3) y
O1 C2 . 1.302(4) ?
O2 C3 . 1.361(4) ?
O2 C7 . 1.416(4) ?
N1 C8 . 1.291(4) ?
N1 C9 . 1.493(4) ?
C1 C2 . 1.392(5) ?
C1 C6 . 1.409(5) ?
C1 C8 . 1.435(5) ?
C2 C3 . 1.426(5) ?
C3 C4 . 1.364(5) ?
C4 C5 . 1.396(5) ?
C4 H4 . 0.9300 ?
C5 C6 . 1.371(5) ?
C5 H5 . 0.9300 ?
C6 H6 . 0.9300 ?
C7 H7A . 0.9600 ?
C7 H7B . 0.9600 ?
C7 H7C . 0.9600 ?
C8 H8 . 0.9300 ?
C9 C14 . 1.510(5) ?
C9 C10 . 1.512(5) ?
C9 H9 . 0.9800 ?
C10 C11 . 1.536(6) ?
C10 H10A . 0.9700 ?
C10 H10B . 0.9700 ?
C11 C12 . 1.532(6) ?
C11 H11A . 0.9700 ?
C11 H11B . 0.9700 ?
C12 C13 . 1.498(6) ?
C12 H12A . 0.9700 ?
C12 H12B . 0.9700 ?
C13 C14 . 1.524(5) ?
C13 H13A . 0.9700 ?
C13 H13B . 0.9700 ?
C14 H14A . 0.9700 ?
C14 H14B . 0.9700 ?
